data_4337703
loop_
_publ_author_name
'Hui, Alice K.'
'Losovyj, Yaroslav'
'Lord, Richard L.'
'Caulton, Kenneth G.'

_publ_section_title
;
 Chemical Implications of Incompatible Ligand versus Metal Coordination
 Geometry Preferences.
;
_journal_issue 6
_journal_name_full 'Inorganic chemistry'
_journal_page_first 3039
_journal_page_last 3047
_journal_paper_doi 10.1021/ic402866e
_journal_volume 53
_journal_year 2014
_chemical_formula_sum 'C11 H9 Cl Cu N9'
_chemical_formula_weight 366.26
_chemical_name_systematic
; 
 ? 
;
_space_group_IT_number 11
_symmetry_cell_setting monoclinic
_symmetry_space_group_name_Hall '-P 2yb'
_symmetry_space_group_name_H-M 'P 1 21/m 1'
_atom_sites_solution_hydrogens geom
_atom_sites_solution_primary direct
_atom_sites_solution_secondary difmap
_audit_creation_method SHELXL-97
_cell_angle_alpha 90.00
_cell_angle_beta 93.551(7)
_cell_angle_gamma 90.00
_cell_formula_units_Z 2
_cell_length_a 3.8855(5)
_cell_length_b 15.424(2)
_cell_length_c 11.2995(15)
_cell_measurement_reflns_used 1283
_cell_measurement_temperature 260(2)
_cell_measurement_theta_max 23.69
_cell_measurement_theta_min 2.24
_cell_volume 675.88(15)
_computing_cell_refinement 'Bruker SAINT'
_computing_data_collection 'Bruker APEX2'
_computing_data_reduction 'Bruker SAINT'
_computing_molecular_graphics 'Bruker SHELXTL'
_computing_publication_material 'Bruker SHELXTL'
_computing_structure_refinement 'SHELXL-97 (Sheldrick, 2008)'
_computing_structure_solution 'SHELXS-97 (Sheldrick, 2008)'
_diffrn_ambient_temperature 260(2)
_diffrn_measured_fraction_theta_full 0.977
_diffrn_measured_fraction_theta_max 0.977
_diffrn_measurement_device_type 'Bruker APEX-II CCD'
_diffrn_measurement_method '\f and \w scans'
_diffrn_radiation_monochromator graphite
_diffrn_radiation_source 'fine-focus sealed tube'
_diffrn_radiation_type MoK\a
_diffrn_radiation_wavelength 0.71073
_diffrn_reflns_av_R_equivalents 0.0409
_diffrn_reflns_av_sigmaI/netI 0.0452
_diffrn_reflns_limit_h_max 4
_diffrn_reflns_limit_h_min -4
_diffrn_reflns_limit_k_max 18
_diffrn_reflns_limit_k_min -11
_diffrn_reflns_limit_l_max 13
_diffrn_reflns_limit_l_min -11
_diffrn_reflns_number 4092
_diffrn_reflns_theta_full 24.84
_diffrn_reflns_theta_max 24.84
_diffrn_reflns_theta_min 1.81
_exptl_absorpt_coefficient_mu 1.825
_exptl_absorpt_correction_T_max 0.8753
_exptl_absorpt_correction_T_min 0.5928
_exptl_absorpt_correction_type multi-scan
_exptl_absorpt_process_details 'R. Blessinger 1995'
_exptl_crystal_colour red
_exptl_crystal_density_diffrn 1.800
_exptl_crystal_density_method 'not measured'
_exptl_crystal_description acircular
_exptl_crystal_F_000 368
_exptl_crystal_size_max 0.32
_exptl_crystal_size_mid 0.10
_exptl_crystal_size_min 0.08
_refine_diff_density_max 0.644
_refine_diff_density_min -0.710
_refine_diff_density_rms 0.145
_refine_ls_extinction_method none
_refine_ls_goodness_of_fit_ref 1.070
_refine_ls_hydrogen_treatment mixed
_refine_ls_matrix_type full
_refine_ls_number_parameters 111
_refine_ls_number_reflns 1197
_refine_ls_number_restraints 0
_refine_ls_restrained_S_all 1.070
_refine_ls_R_factor_all 0.0789
_refine_ls_R_factor_gt 0.0535
_refine_ls_shift/su_max 0.000
_refine_ls_shift/su_mean 0.000
_refine_ls_structure_factor_coef Fsqd
_refine_ls_weighting_details 'calc w=1/[\s^2^(Fo^2^)+(0.0745P)^2^+0.0000P] where P=(Fo^2^+2Fc^2^)/3'
_refine_ls_weighting_scheme calc
_refine_ls_wR_factor_gt 0.1182
_refine_ls_wR_factor_ref 0.1303
_reflns_number_gt 839
_reflns_number_total 1197
_reflns_threshold_expression >2sigma(I)
_cod_data_source_file ic402866e_si_002.cif
_cod_data_source_block 12074
_cod_depositor_comments
;
The following automatic conversions were performed:

'_symmetry_cell_setting' value 'Monoclinic' changed to 'monoclinic'
according to
/usr/data/users/saulius/crontab/automatic-downloads/current/ACS/lib/dictionaries/cif_core.dic
dictionary named 'cif_core.dic' version 2.4.2 from 2011-04-26.

Automatic conversion script
Id: cif_fix_values 2281 2013-09-26 08:29:07Z andrius 
;
_cod_original_cell_volume 675.90(16)
_cod_original_sg_symbol_H-M P2(1)/m
_cod_database_code 4337703

loop_
_symmetry_equiv_pos_as_xyz
'x, y, z'
'-x, y+1/2, -z'
'-x, -y, -z'
'x, -y-1/2, z'

loop_
_atom_site_label
_atom_site_type_symbol
_atom_site_fract_x
_atom_site_fract_y
_atom_site_fract_z
_atom_site_U_iso_or_equiv
_atom_site_adp_type
_atom_site_occupancy
_atom_site_symmetry_multiplicity
_atom_site_calc_flag
_atom_site_refinement_flags
Cu1 Cu 0.46213(18) 0.2500 0.82745(8) 0.0580(4) Uani 1 2 d S
Cl1 Cl 0.9808(3) 0.2500 0.93444(14) 0.0432(5) Uani 1 2 d S
N1 N 0.4413(9) 0.3924(3) 0.7629(4) 0.0445(10) Uani 1 1 d .
N2 N 0.3809(10) 0.4623(3) 0.8278(4) 0.0509(11) Uani 1 1 d .
N3 N 0.6780(10) 0.5496(3) 0.6965(4) 0.0532(12) Uani 1 1 d .
N4 N 0.7389(10) 0.4805(3) 0.6311(4) 0.0508(11) Uani 1 1 d .
N5 N 0.6300(11) 0.2500 0.6536(5) 0.0350(13) Uani 1 2 d S
C1 C 0.4489(15) 0.6151(4) 0.8692(6) 0.0679(17) Uani 1 1 d .
H1A H 0.6658 0.6426 0.8903 0.102 Uiso 1 1 calc R
H1B H 0.3439 0.5971 0.9399 0.102 Uiso 1 1 calc R
H1C H 0.2998 0.6553 0.8263 0.102 Uiso 1 1 calc R
C2 C 0.5065(10) 0.5383(3) 0.7937(5) 0.0451(12) Uani 1 1 d .
C3 C 0.6280(10) 0.4039(3) 0.6681(4) 0.0359(11) Uani 1 1 d .
C4 C 0.7125(9) 0.3245(3) 0.6015(4) 0.0387(12) Uani 1 1 d .
C5 C 0.8706(11) 0.3273(4) 0.4953(4) 0.0425(13) Uani 1 1 d .
H5A H 0.929(13) 0.383(3) 0.467(4) 0.051 Uiso 1 1 d .
C6 C 0.9450(15) 0.2500 0.4412(6) 0.0475(19) Uani 1 2 d S
H6A H 1.0450 0.2500 0.3686 0.10(3) Uiso 1 2 calc SR

loop_
_atom_site_aniso_label
_atom_site_aniso_U_11
_atom_site_aniso_U_22
_atom_site_aniso_U_33
_atom_site_aniso_U_23
_atom_site_aniso_U_13
_atom_site_aniso_U_12
Cu1 0.0214(4) 0.1069(10) 0.0468(7) 0.000 0.0104(3) 0.000
Cl1 0.0167(6) 0.0708(13) 0.0428(10) 0.000 0.0083(6) 0.000
N1 0.040(2) 0.047(3) 0.048(3) 0.001(2) 0.0143(19) 0.0046(19)
N2 0.046(2) 0.045(3) 0.064(3) -0.002(2) 0.018(2) 0.006(2)
N3 0.048(2) 0.051(3) 0.061(3) 0.002(2) 0.004(2) -0.001(2)
N4 0.049(2) 0.048(3) 0.056(3) 0.006(2) 0.013(2) -0.007(2)
N5 0.022(2) 0.046(4) 0.036(3) 0.000 0.001(2) 0.000
C1 0.064(3) 0.061(4) 0.080(5) -0.015(3) 0.008(3) 0.001(3)
C2 0.029(2) 0.047(3) 0.060(3) 0.000(3) 0.004(2) 0.003(2)
C3 0.0194(17) 0.048(3) 0.041(3) 0.009(2) 0.0039(18) 0.0025(18)
C4 0.0184(18) 0.053(4) 0.044(3) 0.004(2) 0.0005(18) -0.0040(19)
C5 0.030(2) 0.060(4) 0.039(3) 0.008(2) 0.004(2) -0.002(2)
C6 0.026(3) 0.076(6) 0.042(4) 0.000 0.011(3) 0.000

loop_
_atom_type_symbol
_atom_type_description
_atom_type_scat_dispersion_real
_atom_type_scat_dispersion_imag
_atom_type_scat_source
C C 0.0033 0.0016 'International Tables Vol C Tables 4.2.6.8 and 6.1.1.4'
H H 0.0000 0.0000 'International Tables Vol C Tables 4.2.6.8 and 6.1.1.4'
N N 0.0061 0.0033 'International Tables Vol C Tables 4.2.6.8 and 6.1.1.4'
Cl Cl 0.1484 0.1585 'International Tables Vol C Tables 4.2.6.8 and 6.1.1.4'
Cu Cu 0.3201 1.2651 'International Tables Vol C Tables 4.2.6.8 and 6.1.1.4'

loop_
_geom_angle_atom_site_label_1
_geom_angle_atom_site_label_2
_geom_angle_atom_site_label_3
_geom_angle
_geom_angle_site_symmetry_1
_geom_angle_site_symmetry_3
N5 Cu1 Cl1 100.33(13) . .
N5 Cu1 Cl1 143.36(13) . 1_455
Cl1 Cu1 Cl1 116.32(8) . 1_455
N5 Cu1 N1 73.31(10) . .
Cl1 Cu1 N1 100.33(10) . .
Cl1 Cu1 N1 98.79(9) 1_455 .
N5 Cu1 N1 73.31(10) . 4_565
Cl1 Cu1 N1 100.33(10) . 4_565
Cl1 Cu1 N1 98.79(9) 1_455 4_565
N1 Cu1 N1 143.3(2) . 4_565
Cu1 Cl1 Cu1 116.32(8) . 1_655
N2 N1 C3 117.0(4) . .
N2 N1 Cu1 126.7(3) . .
C3 N1 Cu1 111.6(3) . .
N1 N2 C2 118.1(4) . .
N4 N3 C2 118.0(4) . .
N3 N4 C3 117.7(4) . .
C4 N5 C4 118.3(6) 4_565 .
C4 N5 Cu1 120.4(3) 4_565 .
C4 N5 Cu1 120.4(3) . .
C2 C1 H1A 109.5 . .
C2 C1 H1B 109.5 . .
H1A C1 H1B 109.5 . .
C2 C1 H1C 109.5 . .
H1A C1 H1C 109.5 . .
H1B C1 H1C 109.5 . .
N3 C2 N2 124.3(5) . .
N3 C2 C1 118.0(5) . .
N2 C2 C1 117.7(5) . .
N4 C3 N1 124.6(5) . .
N4 C3 C4 119.1(4) . .
N1 C3 C4 116.2(4) . .
N5 C4 C5 122.6(5) . .
N5 C4 C3 114.8(4) . .
C5 C4 C3 122.6(5) . .
C6 C5 C4 118.4(5) . .
C6 C5 H5A 125(3) . .
C4 C5 H5A 117(3) . .
C5 C6 C5 119.7(7) . 4_565
C5 C6 H6A 120.1 . .
C5 C6 H6A 120.1 4_565 .

loop_
_geom_bond_atom_site_label_1
_geom_bond_atom_site_label_2
_geom_bond_distance
_geom_bond_site_symmetry_2
Cu1 N5 2.108(5) .
Cu1 Cl1 2.2851(16) .
Cu1 Cl1 2.2887(15) 1_455
Cu1 N1 2.314(4) .
Cu1 N1 2.314(4) 4_565
Cl1 Cu1 2.2888(15) 1_655
N1 N2 1.333(6) .
N1 C3 1.342(5) .
N2 C2 1.335(6) .
N3 N4 1.326(6) .
N3 C2 1.332(6) .
N4 C3 1.334(6) .
N5 C4 1.339(5) 4_565
N5 C4 1.339(5) .
C1 C2 1.485(8) .
C1 H1A 0.9600 .
C1 H1B 0.9600 .
C1 H1C 0.9600 .
C3 C4 1.484(7) .
C4 C5 1.383(6) .
C5 C6 1.378(6) .
C5 H5A 0.95(5) .
C6 C5 1.378(6) 4_565
C6 H6A 0.9300 .

loop_
_geom_torsion_atom_site_label_1
_geom_torsion_atom_site_label_2
_geom_torsion_atom_site_label_3
_geom_torsion_atom_site_label_4
_geom_torsion
_geom_torsion_site_symmetry_1
_geom_torsion_site_symmetry_4
N5 Cu1 Cl1 Cu1 0.0 . 1_655
Cl1 Cu1 Cl1 Cu1 180.0 1_455 1_655
N1 Cu1 Cl1 Cu1 -74.72(10) . 1_655
N1 Cu1 Cl1 Cu1 74.72(10) 4_565 1_655
N5 Cu1 N1 N2 -171.7(4) . .
Cl1 Cu1 N1 N2 -73.9(4) . .
Cl1 Cu1 N1 N2 45.1(4) 1_455 .
N1 Cu1 N1 N2 162.8(2) 4_565 .
N5 Cu1 N1 C3 -17.0(3) . .
Cl1 Cu1 N1 C3 80.8(3) . .
Cl1 Cu1 N1 C3 -160.2(3) 1_455 .
N1 Cu1 N1 C3 -42.5(5) 4_565 .
C3 N1 N2 C2 0.5(6) . .
Cu1 N1 N2 C2 154.1(3) . .
C2 N3 N4 C3 -0.9(7) . .
Cl1 Cu1 N5 C4 84.2(3) . 4_565
Cl1 Cu1 N5 C4 -95.8(3) 1_455 4_565
N1 Cu1 N5 C4 -178.0(4) . 4_565
N1 Cu1 N5 C4 -13.6(3) 4_565 4_565
Cl1 Cu1 N5 C4 -84.2(3) . .
Cl1 Cu1 N5 C4 95.8(3) 1_455 .
N1 Cu1 N5 C4 13.6(3) . .
N1 Cu1 N5 C4 178.0(4) 4_565 .
N4 N3 C2 N2 -2.5(7) . .
N4 N3 C2 C1 177.9(5) . .
N1 N2 C2 N3 2.6(7) . .
N1 N2 C2 C1 -177.8(4) . .
N3 N4 C3 N1 4.2(7) . .
N3 N4 C3 C4 -175.9(4) . .
N2 N1 C3 N4 -4.0(6) . .
Cu1 N1 C3 N4 -161.4(4) . .
N2 N1 C3 C4 176.1(4) . .
Cu1 N1 C3 C4 18.7(5) . .
C4 N5 C4 C5 1.7(8) 4_565 .
Cu1 N5 C4 C5 170.3(3) . .
C4 N5 C4 C3 -177.0(3) 4_565 .
Cu1 N5 C4 C3 -8.4(5) . .
N4 C3 C4 N5 171.7(4) . .
N1 C3 C4 N5 -8.4(6) . .
N4 C3 C4 C5 -7.0(6) . .
N1 C3 C4 C5 172.9(4) . .
N5 C4 C5 C6 0.1(7) . .
C3 C4 C5 C6 178.7(4) . .
C4 C5 C6 C5 -1.9(9) . 4_565
